data_9001116
loop_
_publ_author_name
'Hughes, J. M.'
'Drexler, J. W.'
'Campana, C. F.'
'Malinconico, M. L.'

_publ_section_title
;
 Howardevansite, NaCuFe2(VO4)3, a new fumarolic sublimate from
 Izalco volcano, El Salvador: Descriptive mineralogy and crystal structure
 Note: Displacement ellipsoid for Na1 is not positive-definite
;
_journal_name_full 'American Mineralogist'
_journal_page_first 181
_journal_page_last 186
_journal_volume 73
_journal_year 1988
_chemical_formula_sum 'Cu2 Fe4 Na2 O24 V6'
_chemical_name_mineral Howardevansite
_space_group_IT_number 2
_symmetry_space_group_name_Hall '-P 1'
_symmetry_space_group_name_H-M 'P -1'
_cell_angle_alpha 103.82
_cell_angle_beta 101.99
_cell_angle_gamma 106.74
_cell_length_a 8.198
_cell_length_b 9.773
_cell_length_c 6.6510
_cell_formula_units_Z 1
_cell_volume 473.098
_database_code_amcsd 0001138
_exptl_crystal_density_diffrn 3.812
_cod_original_formula_sum 'Cu2 Fe4 V6 Na2 O24'
_cod_database_code 9001116

loop_
_space_group_symop_operation_xyz
x,y,z
-x,-y,-z

loop_
_atom_site_aniso_label
_atom_site_aniso_U_11
_atom_site_aniso_U_22
_atom_site_aniso_U_33
_atom_site_aniso_U_12
_atom_site_aniso_U_13
_atom_site_aniso_U_23
Cu 0.01890 0.03097 0.01387 0.01499 0.00925 0.01455
Fe1 0.01053 0.00865 0.00771 0.00488 0.00398 0.00402
Fe2 0.01053 0.00949 0.01002 0.00404 0.00375 0.00388
V1 0.00939 0.00582 0.00674 0.00337 0.00340 0.00263
V2 0.00825 0.00741 0.00578 0.00337 0.00340 0.00249
V3 0.00825 0.00773 0.00559 0.00387 0.00351 0.00319
Na1 0.00740 0.12516 0.09901 0.03873 0.03372 0.11278
Na2 0.02533 0.05182 0.01599 0.02189 -0.00808 -0.00970
O1 0.00626 0.00678 0.01136 0.00421 0.00234 0.00194
O2 0.01366 0.01355 0.00944 0.00371 0.00468 0.00623
O3 0.01594 0.01315 0.01657 0.00707 0.00702 0.00623
O4 0.01736 0.01435 0.00771 0.01044 0.00702 0.00707
O5 0.01935 0.01594 0.00867 0.00960 0.00585 0.00762
O6 0.01907 0.00797 0.00616 0.00657 0.00468 0.00319
O7 0.01594 0.01555 0.01040 0.00792 0.00585 0.00651
O8 0.01138 0.01594 0.01541 -0.00101 0.00468 0.00416
O9 0.01053 0.01594 0.03082 0.00185 0.00000 0.00693
O10 0.01110 0.02431 0.01541 0.00135 0.00117 0.00693
O11 0.02248 0.01754 0.00809 0.00640 0.00702 0.00610
O12 0.01850 0.01674 0.01425 0.01213 0.00351 0.00277

loop_
_atom_site_label
_atom_site_fract_x
_atom_site_fract_y
_atom_site_fract_z
_atom_site_occupancy
Cu 0.78675 0.79562 0.77650 1.00000
Fe1 0.54817 0.39238 0.11910 1.00000
Fe2 0.29616 0.98522 0.45530 1.00000
V1 0.41010 0.66723 0.38930 1.00000
V2 0.83830 0.73926 0.27550 1.00000
V3 0.77100 0.12589 0.09130 1.00000
Na1 0.00000 0.50000 0.50000 1.00000
Na2 0.02340 0.55090 -0.01600 0.50000
O1 0.44500 0.85700 0.42010 1.00000
O2 0.48210 0.35020 0.37130 1.00000
O3 0.80140 0.55560 0.26370 1.00000
O4 0.22010 0.16420 0.50350 1.00000
O5 0.27290 0.00750 0.15990 1.00000
O6 0.47290 0.57940 0.17010 1.00000
O7 0.72870 0.74210 0.02440 1.00000
O8 0.05520 0.82100 0.31840 1.00000
O9 0.19810 0.58000 0.33850 1.00000
O10 0.99070 0.23650 0.18970 1.00000
O11 0.71760 0.03610 0.26740 1.00000
O12 0.65920 0.24440 0.06780 1.00000

loop_
_cod_related_entry_id
_cod_related_entry_database
_cod_related_entry_code
1 AMCSD 0001138
